data_1503896
loop_
_publ_author_name
'B\'elanger, Etienne'
'Pouliot, Marie-France'
'Paquin, Jean-Fran\,cois'

_publ_section_title
;
 Use of 5,5-(dimethyl)-i-Pr-PHOX as a practical equivalent to t-Bu-PHOX in
 asymmetric catalysis.
;
_journal_issue 10
_journal_name_full 'Organic letters'
_journal_page_first 2201
_journal_page_last 2204
_journal_paper_doi 10.1021/ol9005618
_journal_volume 11
_journal_year 2009
_chemical_absolute_configuration ad
_chemical_formula_moiety 'C25 H26 Cl2 N O P Pd, 3(C H2 Cl2)'
_chemical_formula_sum 'C28 H32 Cl8 N O P Pd'
_chemical_formula_weight 819.52
_chemical_name_systematic
; 
 ? 
;
_space_group_IT_number 19
_symmetry_cell_setting orthorhombic
_symmetry_space_group_name_Hall 'P 2ac 2ab'
_symmetry_space_group_name_H-M 'P 21 21 21'
_atom_sites_solution_hydrogens geom
_atom_sites_solution_primary direct
_atom_sites_solution_secondary difmap
_audit_creation_method SHELXL-97
_cell_angle_alpha 90.00
_cell_angle_beta 90.00
_cell_angle_gamma 90.00
_cell_formula_units_Z 4
_cell_length_a 10.4660(6)
_cell_length_b 11.7421(7)
_cell_length_c 27.8012(17)
_cell_measurement_reflns_used 7414
_cell_measurement_temperature 296(2)
_cell_measurement_theta_max 27.15
_cell_measurement_theta_min 2.44
_cell_volume 3416.6(4)
_computing_cell_refinement 'APEX 2 (Bruker, 2005b)'
_computing_data_collection 'APEX 2 (Bruker, 2005b)'
_computing_data_reduction 'SAINT (Bruker, 2003)'
_computing_molecular_graphics 'SHELXTL (Bruker, 2001)'
_computing_publication_material 'SHELXTL (Bruker, 2001)'
_computing_structure_refinement 'SHELXL-97 (Sheldrick, 1997)'
_computing_structure_solution 'SHELXS-97 (Sheldrick, 1990)'
_diffrn_ambient_temperature 296(2)
_diffrn_measured_fraction_theta_full 0.999
_diffrn_measured_fraction_theta_max 0.999
_diffrn_measurement_device_type 'Bruker Smart APEX II CCD'
_diffrn_measurement_method \w
_diffrn_radiation_monochromator graphite
_diffrn_radiation_source 'fine-focus sealed tube'
_diffrn_radiation_type MoK\a
_diffrn_radiation_wavelength 0.71073
_diffrn_reflns_av_R_equivalents 0.0356
_diffrn_reflns_av_sigmaI/netI 0.0270
_diffrn_reflns_limit_h_max 12
_diffrn_reflns_limit_h_min -12
_diffrn_reflns_limit_k_max 14
_diffrn_reflns_limit_k_min -14
_diffrn_reflns_limit_l_max 34
_diffrn_reflns_limit_l_min -34
_diffrn_reflns_number 36851
_diffrn_reflns_theta_full 26.00
_diffrn_reflns_theta_max 26.00
_diffrn_reflns_theta_min 1.88
_exptl_absorpt_coefficient_mu 1.240
_exptl_absorpt_correction_T_max 0.8655
_exptl_absorpt_correction_T_min 0.6115
_exptl_absorpt_correction_type multi-scan
_exptl_absorpt_process_details 'SADABS (Sheldrick, 2004)'
_exptl_crystal_colour yellow
_exptl_crystal_density_diffrn 1.593
_exptl_crystal_density_method 'not measured'
_exptl_crystal_description Block
_exptl_crystal_F_000 1648
_exptl_crystal_size_max 0.44
_exptl_crystal_size_mid 0.17
_exptl_crystal_size_min 0.12
_refine_diff_density_max 1.225
_refine_diff_density_min -1.009
_refine_diff_density_rms 0.103
_refine_ls_abs_structure_details 'Flack H D (1983), Acta Cryst. A39, 876-881'
_refine_ls_abs_structure_Flack 0.03(4)
_refine_ls_extinction_method none
_refine_ls_goodness_of_fit_ref 1.122
_refine_ls_hydrogen_treatment constr
_refine_ls_matrix_type full
_refine_ls_number_parameters 412
_refine_ls_number_reflns 6717
_refine_ls_number_restraints 109
_refine_ls_restrained_S_all 1.172
_refine_ls_R_factor_all 0.0497
_refine_ls_R_factor_gt 0.0468
_refine_ls_shift/su_max 0.000
_refine_ls_shift/su_mean 0.000
_refine_ls_structure_factor_coef Fsqd
_refine_ls_weighting_details 'calc w=1/[\s^2^(Fo^2^)+(0.0542P)^2^+10.0303P] where P=(Fo^2^+2Fc^2^)/3'
_refine_ls_weighting_scheme calc
_refine_ls_wR_factor_gt 0.1213
_refine_ls_wR_factor_ref 0.1229
_reflns_number_gt 6404
_reflns_number_total 6717
_reflns_threshold_expression >2sigma(I)
_cod_data_source_file ol9005618_si_002.cif
_cod_data_source_block jfp007
_cod_depositor_comments
;
The following automatic conversions were performed:

'_symmetry_cell_setting' value 'Orthorhombic' changed to
'orthorhombic' according to
/home/saulius/struct/CIF-dictionaries/cif_core.dic dictionary named
'cif_core.dic' version 2.4.2 from 2011-04-26.

Automatic conversion script
Id: cif_fix_values 1715 2011-07-08 13:25:40Z adriana 
;
_cod_original_sg_symbol_H-M P2(1)2(1)2(1)
_cod_database_code 1503896

loop_
_symmetry_equiv_pos_as_xyz
'x, y, z'
'-x+1/2, -y, z+1/2'
'-x, y+1/2, -z+1/2'
'x+1/2, -y+1/2, -z'

loop_
_atom_site_label
_atom_site_type_symbol
_atom_site_fract_x
_atom_site_fract_y
_atom_site_fract_z
_atom_site_U_iso_or_equiv
_atom_site_adp_type
_atom_site_occupancy
_atom_site_symmetry_multiplicity
_atom_site_calc_flag
_atom_site_refinement_flags
_atom_site_disorder_assembly
_atom_site_disorder_group
Pd1 Pd 1.08327(4) 0.17536(3) 0.131427(15) 0.02343(11) Uani 1 1 d . . .
P1 P 0.93459(13) 0.20722(12) 0.07677(5) 0.0242(3) Uani 1 1 d . . .
N1 N 0.9708(5) 0.2597(4) 0.17957(18) 0.0265(10) Uani 1 1 d . . .
Cl1 Cl 1.21750(14) 0.10415(15) 0.07429(6) 0.0371(4) Uani 1 1 d . . .
Cl2 Cl 1.21867(14) 0.11351(15) 0.19498(6) 0.0365(4) Uani 1 1 d . . .
O1 O 0.8023(4) 0.3049(4) 0.22414(16) 0.0375(11) Uani 1 1 d . . .
C1 C 0.9267(6) 0.3534(4) 0.05660(19) 0.0281(12) Uani 1 1 d . . .
C2 C 1.0412(7) 0.4068(6) 0.0449(2) 0.0339(14) Uani 1 1 d . . .
H2 H 1.1176 0.3670 0.0478 0.041 Uiso 1 1 calc R . .
C3 C 1.0425(8) 0.5183(6) 0.0291(3) 0.0454(18) Uani 1 1 d . . .
H3 H 1.1190 0.5538 0.0210 0.054 Uiso 1 1 calc R . .
C4 C 0.9263(10) 0.5770(6) 0.0255(3) 0.057(2) Uani 1 1 d . . .
H4 H 0.9252 0.6526 0.0155 0.068 Uiso 1 1 calc R . .
C5 C 0.8137(8) 0.5224(7) 0.0368(3) 0.054(2) Uani 1 1 d . . .
H5 H 0.7368 0.5614 0.0336 0.065 Uiso 1 1 calc R . .
C6 C 0.8125(7) 0.4130(6) 0.0525(3) 0.0390(16) Uani 1 1 d . . .
H6 H 0.7356 0.3780 0.0605 0.047 Uiso 1 1 calc R . .
C7 C 0.9355(6) 0.1211(5) 0.0232(2) 0.0279(12) Uani 1 1 d . . .
C8 C 0.9175(6) 0.1695(6) -0.0225(2) 0.0363(12) Uani 1 1 d . . .
H8 H 0.9080 0.2479 -0.0256 0.044 Uiso 1 1 calc R . .
C9 C 0.9138(8) 0.1013(6) -0.0627(2) 0.0466(16) Uani 1 1 d . . .
H9 H 0.9037 0.1343 -0.0928 0.056 Uiso 1 1 calc R . .
C10 C 0.9248(8) -0.0137(7) -0.0590(3) 0.0517(18) Uani 1 1 d . . .
H10 H 0.9197 -0.0591 -0.0863 0.062 Uiso 1 1 calc R . .
C11 C 0.9436(8) -0.0631(6) -0.0140(3) 0.051(2) Uani 1 1 d . . .
H11 H 0.9519 -0.1417 -0.0113 0.061 Uiso 1 1 calc R . .
C12 C 0.9501(7) 0.0043(6) 0.0266(2) 0.0393(15) Uani 1 1 d . . .
H12 H 0.9644 -0.0291 0.0564 0.047 Uiso 1 1 calc R . .
C13 C 0.7810(5) 0.1765(6) 0.10396(19) 0.0264(11) Uani 1 1 d . . .
C14 C 0.7552(6) 0.2021(5) 0.1529(2) 0.0260(12) Uani 1 1 d . . .
C15 C 0.6335(6) 0.1813(7) 0.1712(3) 0.0404(15) Uani 1 1 d . . .
H15 H 0.6158 0.1988 0.2032 0.049 Uiso 1 1 calc R . .
C16 C 0.5379(6) 0.1347(7) 0.1424(3) 0.0479(19) Uani 1 1 d . . .
H16 H 0.4570 0.1211 0.1550 0.057 Uiso 1 1 calc R . .
C17 C 0.5640(6) 0.1091(6) 0.0954(3) 0.0425(16) Uani 1 1 d . . .
H17 H 0.5011 0.0768 0.0761 0.051 Uiso 1 1 calc R . .
C18 C 0.6835(6) 0.1310(6) 0.0767(2) 0.0348(14) Uani 1 1 d . . .
H18 H 0.6990 0.1145 0.0445 0.042 Uiso 1 1 calc R . .
C19 C 0.8491(6) 0.2559(5) 0.1844(2) 0.0290(13) Uani 1 1 d . . .
C21 C 0.9117(7) 0.3405(6) 0.2529(2) 0.0395(14) Uani 1 1 d . . .
H21A H 0.9249 0.2893 0.2798 0.047 Uiso 1 1 calc R . .
H21B H 0.8997 0.4172 0.2651 0.047 Uiso 1 1 calc R . .
C22 C 1.0251(6) 0.3357(6) 0.2178(2) 0.0320(13) Uani 1 1 d . . .
H22 H 1.0965 0.2964 0.2334 0.038 Uiso 1 1 calc R . .
C23 C 1.0714(7) 0.4516(6) 0.1994(2) 0.0396(15) Uani 1 1 d . . .
C24 C 0.9658(8) 0.5158(7) 0.1754(3) 0.0513(19) Uani 1 1 d . . .
H24A H 0.9998 0.5832 0.1606 0.077 Uiso 1 1 calc R . .
H24B H 0.9030 0.5369 0.1989 0.077 Uiso 1 1 calc R . .
H24C H 0.9269 0.4686 0.1513 0.077 Uiso 1 1 calc R . .
C25 C 1.1792(7) 0.4322(7) 0.1631(3) 0.0461(18) Uani 1 1 d . . .
H25A H 1.2224 0.5029 0.1572 0.069 Uiso 1 1 calc R . .
H25B H 1.1441 0.4038 0.1336 0.069 Uiso 1 1 calc R . .
H25C H 1.2387 0.3778 0.1759 0.069 Uiso 1 1 calc R . .
C26 C 1.1248(8) 0.5162(7) 0.2422(3) 0.055(2) Uani 1 1 d . . .
H26A H 1.1849 0.4690 0.2589 0.082 Uiso 1 1 calc R . .
H26B H 1.0563 0.5365 0.2635 0.082 Uiso 1 1 calc R . .
H26C H 1.1668 0.5840 0.2312 0.082 Uiso 1 1 calc R . .
C27 C 0.2771(12) 0.8446(10) 0.1188(4) 0.090(3) Uani 1 1 d U . .
H27A H 0.3431 0.8809 0.0997 0.108 Uiso 1 1 calc R . .
H27B H 0.2297 0.9040 0.1353 0.108 Uiso 1 1 calc R . .
Cl3 Cl 0.3459(4) 0.7583(3) 0.15995(13) 0.1016(10) Uani 1 1 d U . .
Cl4 Cl 0.1759(5) 0.7711(4) 0.08160(19) 0.1449(16) Uani 1 1 d U . .
C28A C 0.301(2) 0.315(3) 0.3701(7) 0.126(9) Uani 0.60 1 d PDU A 1
H28A H 0.3620 0.3636 0.3536 0.152 Uiso 0.60 1 calc PR A 1
H28B H 0.3093 0.2405 0.3555 0.152 Uiso 0.60 1 calc PR A 1
Cl5A Cl 0.3575(7) 0.3006(7) 0.4245(3) 0.0791(18) Uani 0.60 1 d PDU A 1
Cl6A Cl 0.1623(9) 0.3610(8) 0.3537(3) 0.114(3) Uani 0.60 1 d PDU A 1
C28B C 0.267(3) 0.256(3) 0.3810(9) 0.110(12) Uani 0.40 1 d PDU B 2
H28C H 0.3362 0.2672 0.3581 0.132 Uiso 0.40 1 calc PR B 2
H28D H 0.2535 0.1744 0.3838 0.132 Uiso 0.40 1 calc PR B 2
Cl5B Cl 0.3147(11) 0.3050(13) 0.4343(4) 0.089(3) Uani 0.40 1 d PDU B 2
Cl6B Cl 0.1367(13) 0.3142(12) 0.3590(5) 0.119(4) Uani 0.40 1 d PDU B 2
C29A C 0.462(2) 0.9741(15) 0.2572(6) 0.092(6) Uani 0.60 1 d PDU C 1
H29A H 0.5035 1.0389 0.2424 0.110 Uiso 0.60 1 calc PR C 1
H29B H 0.3805 0.9619 0.2411 0.110 Uiso 0.60 1 calc PR C 1
Cl7A Cl 0.4363(9) 1.0000(9) 0.3192(3) 0.125(2) Uani 0.60 1 d PDU C 1
Cl8A Cl 0.5628(4) 0.8461(5) 0.25175(18) 0.0833(13) Uani 0.60 1 d PDU C 1
C29B C 0.493(2) 1.0452(16) 0.2850(6) 0.057(5) Uani 0.40 1 d PDU D 2
H29C H 0.5746 1.0762 0.2956 0.068 Uiso 0.40 1 calc PR D 2
H29D H 0.4483 1.1035 0.2671 0.068 Uiso 0.40 1 calc PR D 2
Cl7B Cl 0.5199(13) 0.9185(12) 0.2467(5) 0.131(4) Uani 0.40 1 d PDU D 2
Cl8B Cl 0.3988(15) 1.0009(15) 0.3369(5) 0.125(2) Uani 0.40 1 d PDU D 2

loop_
_atom_site_aniso_label
_atom_site_aniso_U_11
_atom_site_aniso_U_22
_atom_site_aniso_U_33
_atom_site_aniso_U_23
_atom_site_aniso_U_13
_atom_site_aniso_U_12
Pd1 0.01762(17) 0.02682(19) 0.02584(19) 0.00091(18) 0.00138(17) 0.00102(17)
P1 0.0202(7) 0.0265(7) 0.0258(7) 0.0009(5) 0.0017(6) -0.0016(5)
N1 0.024(2) 0.027(3) 0.028(3) -0.002(2) 0.0028(19) -0.002(2)
Cl1 0.0252(7) 0.0470(9) 0.0390(8) -0.0069(7) 0.0074(6) 0.0044(7)
Cl2 0.0245(7) 0.0509(10) 0.0342(8) 0.0083(7) -0.0012(6) 0.0052(7)
O1 0.032(2) 0.045(3) 0.036(2) -0.003(2) 0.0099(18) 0.005(2)
C1 0.030(3) 0.029(3) 0.025(3) 0.000(2) -0.003(2) 0.000(2)
C2 0.040(3) 0.035(3) 0.027(3) -0.002(3) 0.004(3) 0.000(3)
C3 0.055(5) 0.031(4) 0.050(4) 0.008(3) 0.006(3) -0.012(3)
C4 0.085(6) 0.028(3) 0.058(5) 0.007(3) -0.003(5) -0.005(4)
C5 0.057(5) 0.043(4) 0.064(5) -0.005(4) -0.017(4) 0.018(4)
C6 0.038(4) 0.035(4) 0.044(4) -0.001(3) -0.007(3) 0.002(3)
C7 0.023(3) 0.030(3) 0.031(3) 0.000(2) 0.003(2) 0.000(2)
C8 0.039(3) 0.034(3) 0.036(3) 0.000(3) -0.005(3) 0.006(4)
C9 0.049(4) 0.061(4) 0.030(3) -0.003(3) -0.004(3) -0.010(4)
C10 0.049(4) 0.056(4) 0.051(4) -0.025(3) 0.004(4) -0.006(4)
C11 0.055(5) 0.032(4) 0.067(5) -0.009(3) 0.002(4) -0.006(3)
C12 0.047(4) 0.033(3) 0.038(4) 0.000(3) -0.003(3) -0.002(3)
C13 0.020(2) 0.033(3) 0.026(3) 0.001(3) 0.004(2) 0.006(3)
C14 0.023(3) 0.030(3) 0.025(3) 0.000(2) 0.001(2) 0.000(2)
C15 0.029(3) 0.045(4) 0.047(4) 0.003(4) 0.012(3) -0.002(3)
C16 0.022(3) 0.057(4) 0.065(5) 0.007(4) 0.002(3) -0.001(3)
C17 0.025(3) 0.043(4) 0.060(4) 0.008(3) -0.005(3) -0.003(3)
C18 0.026(3) 0.042(4) 0.037(3) 0.003(3) -0.010(3) -0.003(3)
C19 0.030(3) 0.027(3) 0.030(3) 0.003(2) 0.005(2) 0.002(2)
C21 0.043(3) 0.041(3) 0.035(3) -0.002(3) 0.008(3) -0.001(3)
C22 0.035(3) 0.033(3) 0.028(3) -0.007(3) 0.001(2) 0.005(3)
C23 0.042(4) 0.038(3) 0.039(3) -0.005(3) 0.006(3) -0.009(3)
C24 0.063(5) 0.041(4) 0.049(4) 0.000(3) -0.001(4) 0.003(4)
C25 0.044(4) 0.045(4) 0.050(4) -0.013(3) 0.010(3) -0.016(3)
C26 0.058(5) 0.053(5) 0.053(5) -0.021(4) -0.008(4) -0.008(4)
C27 0.100(5) 0.082(5) 0.087(5) -0.001(4) -0.003(4) 0.004(4)
Cl3 0.109(2) 0.099(2) 0.097(2) 0.0067(17) 0.0005(18) 0.0091(18)
Cl4 0.145(2) 0.134(2) 0.156(2) -0.0067(17) -0.0307(17) 0.0062(16)
C28A 0.124(10) 0.131(10) 0.124(10) -0.004(5) 0.003(5) -0.001(5)
Cl5A 0.085(3) 0.074(3) 0.078(3) 0.004(3) -0.003(3) -0.001(3)
Cl6A 0.129(5) 0.118(4) 0.094(4) -0.003(3) -0.018(3) 0.002(4)
C28B 0.112(13) 0.107(12) 0.110(13) 0.001(5) 0.002(5) 0.000(5)
Cl5B 0.102(5) 0.088(5) 0.078(5) -0.003(4) -0.002(4) -0.003(4)
Cl6B 0.117(6) 0.127(6) 0.112(6) -0.008(5) -0.013(4) -0.021(4)
C29A 0.090(8) 0.092(7) 0.093(7) 0.013(5) -0.006(5) 0.005(5)
Cl7A 0.123(4) 0.118(3) 0.135(4) -0.013(3) -0.023(3) -0.003(3)
Cl8A 0.058(2) 0.105(3) 0.087(3) 0.007(2) -0.0020(19) -0.023(2)
C29B 0.057(7) 0.055(6) 0.059(7) 0.009(5) 0.000(5) 0.008(5)
Cl7B 0.133(6) 0.130(5) 0.131(5) 0.017(4) 0.015(4) -0.004(4)
Cl8B 0.123(4) 0.118(3) 0.135(4) -0.013(3) -0.023(3) -0.003(3)

loop_
_atom_type_symbol
_atom_type_description
_atom_type_scat_dispersion_real
_atom_type_scat_dispersion_imag
_atom_type_scat_source
C C 0.0033 0.0016 'International Tables Vol C Tables 4.2.6.8 and 6.1.1.4'
H H 0.0000 0.0000 'International Tables Vol C Tables 4.2.6.8 and 6.1.1.4'
N N 0.0061 0.0033 'International Tables Vol C Tables 4.2.6.8 and 6.1.1.4'
O O 0.0106 0.0060 'International Tables Vol C Tables 4.2.6.8 and 6.1.1.4'
P P 0.1023 0.0942 'International Tables Vol C Tables 4.2.6.8 and 6.1.1.4'
Cl Cl 0.1484 0.1585 'International Tables Vol C Tables 4.2.6.8 and 6.1.1.4'
Pd Pd -0.9988 1.0072 'International Tables Vol C Tables 4.2.6.8 and 6.1.1.4'

loop_
_geom_angle_atom_site_label_1
_geom_angle_atom_site_label_2
_geom_angle_atom_site_label_3
_geom_angle
N1 Pd1 P1 87.86(14)
N1 Pd1 Cl1 172.46(15)
P1 Pd1 Cl1 90.97(6)
N1 Pd1 Cl2 90.27(15)
P1 Pd1 Cl2 169.53(6)
Cl1 Pd1 Cl2 92.21(6)
C7 P1 C1 106.1(3)
C7 P1 C13 103.8(3)
C1 P1 C13 106.1(3)
C7 P1 Pd1 118.1(2)
C1 P1 Pd1 114.00(19)
C13 P1 Pd1 107.72(19)
C19 N1 C22 108.8(5)
C19 N1 Pd1 128.7(5)
C22 N1 Pd1 122.4(4)
C19 O1 C21 106.8(5)
C6 C1 C2 119.7(5)
C6 C1 P1 122.9(5)
C2 C1 P1 117.5(5)
C3 C2 C1 120.7(7)
C3 C2 H2 119.7
C1 C2 H2 119.7
C2 C3 C4 118.7(7)
C2 C3 H3 120.7
C4 C3 H3 120.7
C5 C4 C3 119.8(6)
C5 C4 H4 120.1
C3 C4 H4 120.1
C6 C5 C4 121.4(7)
C6 C5 H5 119.3
C4 C5 H5 119.3
C5 C6 C1 119.7(7)
C5 C6 H6 120.2
C1 C6 H6 120.2
C12 C7 C8 118.6(6)
C12 C7 P1 120.0(5)
C8 C7 P1 121.3(5)
C9 C8 C7 120.1(6)
C9 C8 H8 119.9
C7 C8 H8 119.9
C10 C9 C8 121.0(7)
C10 C9 H9 119.5
C8 C9 H9 119.5
C9 C10 C11 119.6(7)
C9 C10 H10 120.2
C11 C10 H10 120.2
C12 C11 C10 120.2(7)
C12 C11 H11 119.9
C10 C11 H11 119.9
C11 C12 C7 120.4(7)
C11 C12 H12 119.8
C7 C12 H12 119.8
C18 C13 C14 117.9(5)
C18 C13 P1 120.3(5)
C14 C13 P1 121.8(4)
C15 C14 C13 119.1(6)
C15 C14 C19 118.1(5)
C13 C14 C19 122.6(5)
C14 C15 C16 121.0(6)
C14 C15 H15 119.5
C16 C15 H15 119.5
C17 C16 C15 119.4(6)
C17 C16 H16 120.3
C15 C16 H16 120.3
C16 C17 C18 120.0(7)
C16 C17 H17 120.0
C18 C17 H17 120.0
C13 C18 C17 122.5(7)
C13 C18 H18 118.8
C17 C18 H18 118.8
N1 C19 O1 115.8(6)
N1 C19 C14 128.4(6)
O1 C19 C14 115.8(5)
O1 C21 C22 104.2(5)
O1 C21 H21A 110.9
C22 C21 H21A 110.9
O1 C21 H21B 110.9
C22 C21 H21B 110.9
H21A C21 H21B 108.9
N1 C22 C23 114.3(5)
N1 C22 C21 100.4(5)
C23 C22 C21 115.0(5)
N1 C22 H22 108.9
C23 C22 H22 108.9
C21 C22 H22 108.9
C24 C23 C26 111.6(6)
C24 C23 C25 109.1(6)
C26 C23 C25 108.6(6)
C24 C23 C22 111.3(6)
C26 C23 C22 107.3(6)
C25 C23 C22 108.8(6)
C23 C24 H24A 109.5
C23 C24 H24B 109.5
H24A C24 H24B 109.5
C23 C24 H24C 109.5
H24A C24 H24C 109.5
H24B C24 H24C 109.5
C23 C25 H25A 109.5
C23 C25 H25B 109.5
H25A C25 H25B 109.5
C23 C25 H25C 109.5
H25A C25 H25C 109.5
H25B C25 H25C 109.5
C23 C26 H26A 109.5
C23 C26 H26B 109.5
H26A C26 H26B 109.5
C23 C26 H26C 109.5
H26A C26 H26C 109.5
H26B C26 H26C 109.5
Cl3 C27 Cl4 111.7(7)
Cl3 C27 H27A 109.3
Cl4 C27 H27A 109.3
Cl3 C27 H27B 109.3
Cl4 C27 H27B 109.3
H27A C27 H27B 107.9
Cl6A C28A Cl5A 128.5(15)
Cl6A C28A H28A 105.2
Cl5A C28A H28A 105.2
Cl6A C28A H28B 105.2
Cl5A C28A H28B 105.2
H28A C28A H28B 105.9
Cl6B C28B Cl5B 115.6(16)
Cl6B C28B H28C 108.4
Cl5B C28B H28C 108.4
Cl6B C28B H28D 108.4
Cl5B C28B H28D 108.4
H28C C28B H28D 107.4
Cl7A C29A Cl8A 107.8(10)
Cl7A C29A H29A 110.1
Cl8A C29A H29A 110.1
Cl7A C29A H29B 110.1
Cl8A C29A H29B 110.1
H29A C29A H29B 108.5
Cl8B C29B Cl7B 107.9(12)
Cl8B C29B H29C 110.1
Cl7B C29B H29C 110.1
Cl8B C29B H29D 110.1
Cl7B C29B H29D 110.1
H29C C29B H29D 108.4

loop_
_geom_bond_atom_site_label_1
_geom_bond_atom_site_label_2
_geom_bond_distance
Pd1 N1 2.039(5)
Pd1 P1 2.2069(15)
Pd1 Cl1 2.2796(15)
Pd1 Cl2 2.3784(15)
P1 C7 1.801(6)
P1 C1 1.808(5)
P1 C13 1.813(5)
N1 C19 1.282(7)
N1 C22 1.499(8)
O1 C19 1.337(7)
O1 C21 1.458(8)
C1 C6 1.390(9)
C1 C2 1.390(9)
C2 C3 1.382(10)
C2 H2 0.9300
C3 C4 1.401(12)
C3 H3 0.9300
C4 C5 1.378(13)
C4 H4 0.9300
C5 C6 1.358(11)
C5 H5 0.9300
C6 H6 0.9300
C7 C12 1.383(9)
C7 C8 1.405(8)
C8 C9 1.375(9)
C8 H8 0.9300
C9 C10 1.358(11)
C9 H9 0.9300
C10 C11 1.392(11)
C10 H10 0.9300
C11 C12 1.379(10)
C11 H11 0.9300
C12 H12 0.9300
C13 C18 1.378(8)
C13 C14 1.419(7)
C14 C15 1.393(8)
C14 C19 1.460(9)
C15 C16 1.394(10)
C15 H15 0.9300
C16 C17 1.369(11)
C16 H16 0.9300
C17 C18 1.379(9)
C17 H17 0.9300
C18 H18 0.9300
C21 C22 1.538(8)
C21 H21A 0.9700
C21 H21B 0.9700
C22 C23 1.533(9)
C22 H22 0.9800
C23 C24 1.494(11)
C23 C26 1.518(10)
C23 C25 1.529(10)
C24 H24A 0.9600
C24 H24B 0.9600
C24 H24C 0.9600
C25 H25A 0.9600
C25 H25B 0.9600
C25 H25C 0.9600
C26 H26A 0.9600
C26 H26B 0.9600
C26 H26C 0.9600
C27 Cl3 1.689(12)
C27 Cl4 1.715(12)
C27 H27A 0.9700
C27 H27B 0.9700
C28A Cl6A 1.615(14)
C28A Cl5A 1.632(14)
C28A H28A 0.9700
C28A H28B 0.9700
C28B Cl6B 1.648(17)
C28B Cl5B 1.665(16)
C28B H28C 0.9700
C28B H28D 0.9700
C29A Cl7A 1.770(15)
C29A Cl8A 1.845(14)
C29A H29A 0.9700
C29A H29B 0.9700
C29B Cl8B 1.825(16)
C29B Cl7B 1.852(16)
C29B H29C 0.9700
C29B H29D 0.9700

loop_
_geom_torsion_atom_site_label_1
_geom_torsion_atom_site_label_2
_geom_torsion_atom_site_label_3
_geom_torsion_atom_site_label_4
_geom_torsion
N1 Pd1 P1 C7 -161.6(3)
Cl1 Pd1 P1 C7 25.9(2)
Cl2 Pd1 P1 C7 -81.8(4)
N1 Pd1 P1 C1 72.9(3)
Cl1 Pd1 P1 C1 -99.7(2)
Cl2 Pd1 P1 C1 152.7(4)
N1 Pd1 P1 C13 -44.6(3)
Cl1 Pd1 P1 C13 142.8(2)
Cl2 Pd1 P1 C13 35.2(4)
P1 Pd1 N1 C19 39.8(6)
Cl2 Pd1 N1 C19 -129.9(6)
P1 Pd1 N1 C22 -143.1(4)
Cl2 Pd1 N1 C22 47.3(4)
C7 P1 C1 C6 94.9(5)
C13 P1 C1 C6 -15.1(6)
Pd1 P1 C1 C6 -133.5(5)
C7 P1 C1 C2 -85.1(5)
C13 P1 C1 C2 164.9(5)
Pd1 P1 C1 C2 46.5(5)
C6 C1 C2 C3 -0.2(9)
P1 C1 C2 C3 179.8(5)
C1 C2 C3 C4 0.6(11)
C2 C3 C4 C5 -1.2(12)
C3 C4 C5 C6 1.5(13)
C4 C5 C6 C1 -1.1(12)
C2 C1 C6 C5 0.5(10)
P1 C1 C6 C5 -179.5(6)
C1 P1 C7 C12 175.5(5)
C13 P1 C7 C12 -72.9(6)
Pd1 P1 C7 C12 46.2(6)
C1 P1 C7 C8 -6.6(6)
C13 P1 C7 C8 105.0(5)
Pd1 P1 C7 C8 -135.9(5)
C12 C7 C8 C9 0.4(10)
P1 C7 C8 C9 -177.6(6)
C7 C8 C9 C10 1.4(12)
C8 C9 C10 C11 -1.9(13)
C9 C10 C11 C12 0.5(13)
C10 C11 C12 C7 1.3(12)
C8 C7 C12 C11 -1.7(10)
P1 C7 C12 C11 176.3(6)
C7 P1 C13 C18 -19.9(6)
C1 P1 C13 C18 91.6(6)
Pd1 P1 C13 C18 -145.9(5)
C7 P1 C13 C14 162.6(5)
C1 P1 C13 C14 -85.9(5)
Pd1 P1 C13 C14 36.6(6)
C18 C13 C14 C15 -0.4(9)
P1 C13 C14 C15 177.1(5)
C18 C13 C14 C19 -176.8(6)
P1 C13 C14 C19 0.8(9)
C13 C14 C15 C16 0.8(10)
C19 C14 C15 C16 177.3(6)
C14 C15 C16 C17 0.0(11)
C15 C16 C17 C18 -1.0(11)
C14 C13 C18 C17 -0.6(10)
P1 C13 C18 C17 -178.2(5)
C16 C17 C18 C13 1.3(11)
C22 N1 C19 O1 -8.4(8)
Pd1 N1 C19 O1 169.0(4)
C22 N1 C19 C14 173.5(6)
Pd1 N1 C19 C14 -9.0(10)
C21 O1 C19 N1 -5.0(8)
C21 O1 C19 C14 173.3(5)
C15 C14 C19 N1 162.8(7)
C13 C14 C19 N1 -20.9(10)
C15 C14 C19 O1 -15.3(8)
C13 C14 C19 O1 161.1(6)
C19 O1 C21 C22 15.5(6)
C19 N1 C22 C23 -106.7(6)
Pd1 N1 C22 C23 75.6(6)
C19 N1 C22 C21 17.0(7)
Pd1 N1 C22 C21 -160.7(4)
O1 C21 C22 N1 -18.9(6)
O1 C21 C22 C23 104.2(6)
N1 C22 C23 C24 58.4(7)
C21 C22 C23 C24 -57.0(7)
N1 C22 C23 C26 -179.2(6)
C21 C22 C23 C26 65.5(8)
N1 C22 C23 C25 -61.8(7)
C21 C22 C23 C25 -177.2(6)
